data_1546433
loop_
_publ_author_name
'Borisov, Denis D.'
'Novikov, Roman A.'
'Eltysheva, Anna S.'
'Tkachev, Yaroslav V.'
'Tomilov, Yury V.'

_publ_section_title
;
 Styrylmalonates as an Alternative to Donor--Acceptor Cyclopropanes in the
 Reactions with Aldehydes: A Route to 5,6-Dihydropyran-2-ones
;
_journal_name_full 'Organic Letters'
_journal_paper_doi 10.1021/acs.orglett.7b01556
_journal_year 2017
_chemical_formula_moiety 'C17 H13 N O7'
_chemical_formula_sum 'C17 H13 N O7'
_chemical_formula_weight 343.28
_chemical_name_systematic
; 
 ? 
;
_space_group_IT_number 14
_symmetry_cell_setting monoclinic
_symmetry_space_group_name_Hall '-P 2ybc'
_symmetry_space_group_name_H-M 'P 1 21/c 1'
_atom_sites_solution_hydrogens geom
_atom_sites_solution_primary direct
_atom_sites_solution_secondary difmap
_audit_creation_method SHELXL-97
_cell_angle_alpha 90.00
_cell_angle_beta 100.195(5)
_cell_angle_gamma 90.00
_cell_formula_units_Z 4
_cell_length_a 11.018(3)
_cell_length_b 8.6442(19)
_cell_length_c 16.608(4)
_cell_measurement_reflns_used 1095
_cell_measurement_temperature 120(2)
_cell_measurement_theta_max 26.02
_cell_measurement_theta_min 3.01
_cell_volume 1556.8(7)
_computing_cell_refinement 'SAINT (Bruker, 2009)'
_computing_data_collection 'APEX (Bruker, 2009)'
_computing_data_reduction 'SAINT (Bruker, 2009)'
_computing_molecular_graphics 'SHELXTL (Sheldrick, 2008)'
_computing_publication_material 'SHELXTL (Sheldrick, 2008) and PLATON (Spek, 2009)'
_computing_structure_refinement 'SHELXTL (Sheldrick, 2008)'
_computing_structure_solution 'SHELXTL (Sheldrick, 2008)'
_diffrn_ambient_temperature 120(2)
_diffrn_measured_fraction_theta_full 0.994
_diffrn_measured_fraction_theta_max 0.994
_diffrn_measurement_device_type 'Bruker APEX-II CCD'
_diffrn_measurement_method '\f and \w scans'
_diffrn_radiation_monochromator graphite
_diffrn_radiation_source 'sealed tube'
_diffrn_radiation_type MoK\a
_diffrn_radiation_wavelength 0.71073
_diffrn_reflns_av_R_equivalents 0.1623
_diffrn_reflns_av_sigmaI/netI 0.1331
_diffrn_reflns_limit_h_max 13
_diffrn_reflns_limit_h_min -13
_diffrn_reflns_limit_k_max 10
_diffrn_reflns_limit_k_min -10
_diffrn_reflns_limit_l_max 20
_diffrn_reflns_limit_l_min -20
_diffrn_reflns_number 14478
_diffrn_reflns_theta_full 26.15
_diffrn_reflns_theta_max 26.15
_diffrn_reflns_theta_min 1.88
_diffrn_standards_decay_% 0
_diffrn_standards_number 0
_exptl_absorpt_coefficient_mu 0.116
_exptl_absorpt_correction_type none
_exptl_crystal_colour colorless
_exptl_crystal_density_diffrn 1.465
_exptl_crystal_density_method 'not measured'
_exptl_crystal_description needle
_exptl_crystal_F_000 712
_exptl_crystal_size_max 0.16
_exptl_crystal_size_mid 0.03
_exptl_crystal_size_min 0.01
_refine_diff_density_max 0.263
_refine_diff_density_min -0.275
_refine_diff_density_rms 0.057
_refine_ls_extinction_method none
_refine_ls_goodness_of_fit_ref 0.933
_refine_ls_hydrogen_treatment constr
_refine_ls_matrix_type full
_refine_ls_number_parameters 227
_refine_ls_number_reflns 3101
_refine_ls_number_restraints 0
_refine_ls_restrained_S_all 0.933
_refine_ls_R_factor_all 0.1419
_refine_ls_R_factor_gt 0.0570
_refine_ls_shift/su_max 0.000
_refine_ls_shift/su_mean 0.000
_refine_ls_structure_factor_coef Fsqd
_refine_ls_weighting_details 'calc w=1/[\s^2^(Fo^2^)+(0.0346P)^2^+0.0000P] where P=(Fo^2^+2Fc^2^)/3'
_refine_ls_weighting_scheme calc
_refine_ls_wR_factor_gt 0.0862
_refine_ls_wR_factor_ref 0.1057
_reflns_number_gt 1600
_reflns_number_total 3101
_reflns_threshold_expression I>2\s(I)
_cod_data_source_file ol7b01556_si_002.cif
_cod_data_source_block t122
_cod_depositor_comments
;
The following automatic conversions were performed:

'_symmetry_cell_setting' value 'Monoclinic' changed to 'monoclinic'
according to
/home/data/users/saulius/crontab/automatic-downloads/rss-feeds/ACS/lib/dictionaries/cif_core.dic
dictionary named 'cif_core.dic' version 2.4.2 from 2011-04-26.

Automatic conversion script
Id: cif_fix_values 4973 2017-02-22 13:04:09Z antanas 
;
_cod_original_cell_volume 1556.8(6)
_cod_original_sg_symbol_H-M 'P 21/c'
_cod_database_code 1546433

loop_
_symmetry_equiv_pos_as_xyz
'x, y, z'
'-x, y+1/2, -z+1/2'
'-x, -y, -z'
'x, -y-1/2, z-1/2'

loop_
_atom_site_label
_atom_site_type_symbol
_atom_site_fract_x
_atom_site_fract_y
_atom_site_fract_z
_atom_site_U_iso_or_equiv
_atom_site_adp_type
_atom_site_occupancy
_atom_site_symmetry_multiplicity
_atom_site_calc_flag
_atom_site_refinement_flags
O1 O 0.49375(16) 0.3351(2) 0.05278(11) 0.0205(5) Uani 1 1 d .
O2 O 0.66661(17) 0.3433(2) 0.00365(11) 0.0242(5) Uani 1 1 d .
O3 O 0.28126(16) 0.1452(2) 0.11855(11) 0.0228(5) Uani 1 1 d .
O4 O 0.87847(19) 0.4277(3) 0.12001(13) 0.0418(6) Uani 1 1 d .
O5 O 0.83064(16) 0.6227(2) 0.19713(13) 0.0318(6) Uani 1 1 d .
O6 O -0.00661(18) -0.0272(2) 0.08933(12) 0.0343(6) Uani 1 1 d .
O7 O 0.1767(2) -0.1205(3) 0.13404(16) 0.0534(7) Uani 1 1 d .
C1 C 0.6151(2) 0.3759(3) 0.05940(18) 0.0186(7) Uani 1 1 d .
C2 C 0.6678(2) 0.4708(3) 0.13142(16) 0.0173(7) Uani 1 1 d .
C3 C 0.5942(2) 0.5327(3) 0.17791(17) 0.0228(7) Uani 1 1 d .
H3A H 0.6287 0.6038 0.2193 0.027 Uiso 1 1 calc R
C4 C 0.4591(2) 0.4957(3) 0.16841(17) 0.0198(7) Uani 1 1 d .
H4A H 0.4109 0.5758 0.1327 0.024 Uiso 1 1 calc R
C5 C 0.4397(2) 0.3393(3) 0.12642(16) 0.0203(7) Uani 1 1 d .
H5A H 0.4810 0.2588 0.1650 0.024 Uiso 1 1 calc R
C6 C 0.3074(2) 0.2961(3) 0.10156(16) 0.0184(7) Uani 1 1 d .
C7 C 0.2031(2) 0.3712(3) 0.06799(17) 0.0241(7) Uani 1 1 d .
H7A H 0.1969 0.4763 0.0509 0.029 Uiso 1 1 calc R
C8 C 0.1046(3) 0.2641(3) 0.06298(16) 0.0237(7) Uani 1 1 d .
H8A H 0.0197 0.2820 0.0423 0.028 Uiso 1 1 calc R
C9 C 0.1574(2) 0.1322(3) 0.09387(17) 0.0221(7) Uani 1 1 d .
C10 C 0.8033(3) 0.5021(3) 0.14674(17) 0.0230(7) Uani 1 1 d .
C11 C 0.9604(2) 0.6627(4) 0.2158(2) 0.0374(9) Uani 1 1 d .
H11A H 0.9727 0.7457 0.2566 0.056 Uiso 1 1 calc R
H11B H 0.9878 0.6978 0.1658 0.056 Uiso 1 1 calc R
H11C H 1.0083 0.5717 0.2375 0.056 Uiso 1 1 calc R
C12 C 0.4157(2) 0.4921(3) 0.25072(17) 0.0201(7) Uani 1 1 d .
C13 C 0.3073(3) 0.5658(3) 0.26047(17) 0.0227(7) Uani 1 1 d .
H13A H 0.2591 0.6178 0.2154 0.027 Uiso 1 1 calc R
C14 C 0.2691(3) 0.5639(3) 0.33562(18) 0.0276(8) Uani 1 1 d .
H14A H 0.1953 0.6155 0.3420 0.033 Uiso 1 1 calc R
C15 C 0.3378(3) 0.4872(3) 0.40122(18) 0.0305(8) Uani 1 1 d .
H15A H 0.3109 0.4847 0.4525 0.037 Uiso 1 1 calc R
C16 C 0.4461(3) 0.4139(3) 0.39180(18) 0.0276(8) Uani 1 1 d .
H16A H 0.4937 0.3609 0.4367 0.033 Uiso 1 1 calc R
C17 C 0.4851(3) 0.4177(3) 0.31728(18) 0.0236(7) Uani 1 1 d .
H17A H 0.5603 0.3687 0.3116 0.028 Uiso 1 1 calc R
N1 N 0.1064(2) -0.0157(3) 0.10689(15) 0.0318(7) Uani 1 1 d .

loop_
_atom_site_aniso_label
_atom_site_aniso_U_11
_atom_site_aniso_U_22
_atom_site_aniso_U_33
_atom_site_aniso_U_23
_atom_site_aniso_U_13
_atom_site_aniso_U_12
O1 0.0168(11) 0.0276(12) 0.0181(11) -0.0033(9) 0.0057(8) -0.0021(9)
O2 0.0242(12) 0.0281(12) 0.0225(13) -0.0007(9) 0.0105(10) 0.0000(9)
O3 0.0166(11) 0.0244(12) 0.0270(12) 0.0009(9) 0.0031(9) -0.0026(9)
O4 0.0181(12) 0.0571(16) 0.0517(16) -0.0185(13) 0.0100(11) 0.0019(11)
O5 0.0170(11) 0.0349(13) 0.0429(15) -0.0077(11) 0.0030(10) -0.0081(10)
O6 0.0215(12) 0.0408(14) 0.0407(14) -0.0012(11) 0.0060(10) -0.0122(10)
O7 0.0345(14) 0.0291(14) 0.095(2) 0.0202(14) 0.0083(14) -0.0008(11)
C1 0.0156(16) 0.0166(16) 0.0223(18) 0.0074(14) -0.0001(14) -0.0003(13)
C2 0.0155(15) 0.0186(16) 0.0173(16) 0.0028(13) 0.0017(13) -0.0002(12)
C3 0.0223(17) 0.0227(16) 0.0217(17) 0.0008(14) -0.0004(13) -0.0017(13)
C4 0.0141(15) 0.0186(16) 0.0268(18) -0.0007(13) 0.0038(13) 0.0020(13)
C5 0.0202(16) 0.0213(17) 0.0194(17) -0.0010(13) 0.0031(13) -0.0039(13)
C6 0.0189(16) 0.0215(17) 0.0152(16) -0.0029(13) 0.0041(13) -0.0045(13)
C7 0.0251(17) 0.0199(17) 0.0274(18) -0.0001(14) 0.0049(14) -0.0016(14)
C8 0.0165(16) 0.0303(18) 0.0235(18) -0.0014(15) 0.0014(13) -0.0014(14)
C9 0.0163(16) 0.0249(18) 0.0249(18) -0.0025(14) 0.0032(13) -0.0062(14)
C10 0.0208(17) 0.0267(19) 0.0212(18) 0.0033(15) 0.0025(13) -0.0026(14)
C11 0.0186(17) 0.049(2) 0.044(2) -0.0029(18) 0.0025(15) -0.0164(16)
C12 0.0175(16) 0.0218(17) 0.0205(17) -0.0040(13) 0.0024(13) -0.0061(13)
C13 0.0185(17) 0.0251(18) 0.0229(18) -0.0002(14) -0.0007(14) -0.0021(13)
C14 0.0167(17) 0.034(2) 0.033(2) -0.0100(16) 0.0066(15) -0.0011(14)
C15 0.0346(19) 0.037(2) 0.0218(19) -0.0028(16) 0.0092(15) -0.0140(16)
C16 0.035(2) 0.0260(19) 0.0201(19) 0.0027(14) 0.0003(15) -0.0036(15)
C17 0.0204(16) 0.0197(17) 0.0300(19) -0.0006(14) 0.0027(14) 0.0014(13)
N1 0.0250(16) 0.0312(17) 0.0399(18) 0.0005(14) 0.0074(13) -0.0055(13)

loop_
_atom_type_symbol
_atom_type_description
_atom_type_scat_dispersion_real
_atom_type_scat_dispersion_imag
_atom_type_scat_source
C C 0.0033 0.0016 'International Tables Vol C Tables 4.2.6.8 and 6.1.1.4'
H H 0.0000 0.0000 'International Tables Vol C Tables 4.2.6.8 and 6.1.1.4'
N N 0.0061 0.0033 'International Tables Vol C Tables 4.2.6.8 and 6.1.1.4'
O O 0.0106 0.0060 'International Tables Vol C Tables 4.2.6.8 and 6.1.1.4'

loop_
_geom_angle_atom_site_label_1
_geom_angle_atom_site_label_2
_geom_angle_atom_site_label_3
_geom_angle
C1 O1 C5 117.8(2)
C9 O3 C6 104.6(2)
C10 O5 C11 115.1(2)
O2 C1 O1 117.7(3)
O2 C1 C2 125.5(3)
O1 C1 C2 116.4(2)
C3 C2 C1 120.0(2)
C3 C2 C10 121.5(3)
C1 C2 C10 118.3(2)
C2 C3 C4 123.3(3)
C2 C3 H3A 118.3
C4 C3 H3A 118.3
C3 C4 C5 107.0(2)
C3 C4 C12 111.8(2)
C5 C4 C12 110.6(2)
C3 C4 H4A 109.1
C5 C4 H4A 109.1
C12 C4 H4A 109.1
O1 C5 C6 106.7(2)
O1 C5 C4 111.4(2)
C6 C5 C4 113.7(2)
O1 C5 H5A 108.3
C6 C5 H5A 108.3
C4 C5 H5A 108.3
C7 C6 O3 110.3(2)
C7 C6 C5 135.4(3)
O3 C6 C5 114.3(2)
C6 C7 C8 107.3(3)
C6 C7 H7A 126.4
C8 C7 H7A 126.4
C9 C8 C7 104.9(2)
C9 C8 H8A 127.5
C7 C8 H8A 127.5
C8 C9 O3 113.0(3)
C8 C9 N1 131.6(3)
O3 C9 N1 115.4(2)
O4 C10 O5 123.9(3)
O4 C10 C2 125.2(3)
O5 C10 C2 110.8(2)
O5 C11 H11A 109.5
O5 C11 H11B 109.5
H11A C11 H11B 109.5
O5 C11 H11C 109.5
H11A C11 H11C 109.5
H11B C11 H11C 109.5
C17 C12 C13 119.0(3)
C17 C12 C4 120.5(3)
C13 C12 C4 120.5(2)
C14 C13 C12 120.3(3)
C14 C13 H13A 119.9
C12 C13 H13A 119.9
C15 C14 C13 120.3(3)
C15 C14 H14A 119.8
C13 C14 H14A 119.8
C14 C15 C16 119.6(3)
C14 C15 H15A 120.2
C16 C15 H15A 120.2
C17 C16 C15 120.1(3)
C17 C16 H16A 119.9
C15 C16 H16A 119.9
C16 C17 C12 120.7(3)
C16 C17 H17A 119.7
C12 C17 H17A 119.7
O7 N1 O6 125.0(3)
O7 N1 C9 118.5(2)
O6 N1 C9 116.4(2)

loop_
_geom_bond_atom_site_label_1
_geom_bond_atom_site_label_2
_geom_bond_distance
O1 C1 1.368(3)
O1 C5 1.452(3)
O2 C1 1.202(3)
O3 C9 1.358(3)
O3 C6 1.376(3)
O4 C10 1.195(3)
O5 C10 1.338(3)
O5 C11 1.450(3)
O6 N1 1.232(3)
O7 N1 1.225(3)
C1 C2 1.481(4)
C2 C3 1.327(4)
C2 C10 1.494(4)
C3 C4 1.504(4)
C3 H3A 0.9500
C4 C5 1.519(3)
C4 C12 1.526(4)
C4 H4A 1.0000
C5 C6 1.490(3)
C5 H5A 1.0000
C6 C7 1.352(4)
C7 C8 1.418(4)
C7 H7A 0.9500
C8 C9 1.340(4)
C8 H8A 0.9500
C9 N1 1.428(3)
C11 H11A 0.9800
C11 H11B 0.9800
C11 H11C 0.9800
C12 C17 1.386(4)
C12 C13 1.388(4)
C13 C14 1.386(4)
C13 H13A 0.9500
C14 C15 1.381(4)
C14 H14A 0.9500
C15 C16 1.384(4)
C15 H15A 0.9500
C16 C17 1.380(4)
C16 H16A 0.9500
C17 H17A 0.9500

loop_
_geom_torsion_atom_site_label_1
_geom_torsion_atom_site_label_2
_geom_torsion_atom_site_label_3
_geom_torsion_atom_site_label_4
_geom_torsion
C5 O1 C1 O2 165.3(2)
C5 O1 C1 C2 -20.7(3)
O2 C1 C2 C3 162.6(3)
O1 C1 C2 C3 -10.9(4)
O2 C1 C2 C10 -13.8(4)
O1 C1 C2 C10 172.7(2)
C1 C2 C3 C4 8.2(4)
C10 C2 C3 C4 -175.6(2)
C2 C3 C4 C5 22.9(4)
C2 C3 C4 C12 144.2(3)
C1 O1 C5 C6 177.9(2)
C1 O1 C5 C4 53.4(3)
C3 C4 C5 O1 -51.1(3)
C12 C4 C5 O1 -173.2(2)
C3 C4 C5 C6 -171.6(2)
C12 C4 C5 C6 66.3(3)
C9 O3 C6 C7 0.1(3)
C9 O3 C6 C5 178.1(2)
O1 C5 C6 C7 -82.0(4)
C4 C5 C6 C7 41.1(5)
O1 C5 C6 O3 100.7(3)
C4 C5 C6 O3 -136.2(2)
O3 C6 C7 C8 0.0(3)
C5 C6 C7 C8 -177.3(3)
C6 C7 C8 C9 -0.1(3)
C7 C8 C9 O3 0.2(3)
C7 C8 C9 N1 178.4(3)
C6 O3 C9 C8 -0.2(3)
C6 O3 C9 N1 -178.7(2)
C11 O5 C10 O4 2.1(4)
C11 O5 C10 C2 -179.9(2)
C3 C2 C10 O4 163.3(3)
C1 C2 C10 O4 -20.4(4)
C3 C2 C10 O5 -14.7(4)
C1 C2 C10 O5 161.6(2)
C3 C4 C12 C17 -44.5(4)
C5 C4 C12 C17 74.7(3)
C3 C4 C12 C13 134.2(3)
C5 C4 C12 C13 -106.6(3)
C17 C12 C13 C14 -0.4(4)
C4 C12 C13 C14 -179.2(3)
C12 C13 C14 C15 -0.7(4)
C13 C14 C15 C16 0.9(4)
C14 C15 C16 C17 0.0(4)
C15 C16 C17 C12 -1.1(4)
C13 C12 C17 C16 1.3(4)
C4 C12 C17 C16 -179.9(3)
C8 C9 N1 O7 177.5(3)
O3 C9 N1 O7 -4.3(4)
C8 C9 N1 O6 -2.3(5)
O3 C9 N1 O6 175.9(2)
